data_7211066
loop_
_publ_author_name
'Safin, Damir A.'
'Babashkina, Maria G.'
'Robeyns, Koen'
'Mitoraj, Mariusz P.'
'Kubisiak, Piotr'
'Brela, Mateusz'
'Garcia, Yann'

_publ_section_title
;
 Experimental and theoretical investigations of the NiII complex with
 N-phosphorylated thiourea iPrNHC(S)NHP(O)(OPh)2
;
_journal_issue 39
_journal_name_full CrystEngComm
_journal_page_first 7845
_journal_paper_doi 10.1039/c3ce41195h
_journal_volume 15
_journal_year 2013
_chemical_formula_sum 'C15 H20 N O4 P'
_chemical_formula_weight 309.29
_chemical_name_systematic
;
?
;
_space_group_IT_number 33
_symmetry_cell_setting orthorhombic
_symmetry_space_group_name_Hall 'P 2c -2n'
_symmetry_space_group_name_H-M 'P n a 21'
_atom_sites_solution_hydrogens geom
_atom_sites_solution_primary direct
_atom_sites_solution_secondary difmap
_audit_creation_method SHELXL-97
_cell_angle_alpha 90.00
_cell_angle_beta 90.00
_cell_angle_gamma 90.00
_cell_formula_units_Z 4
_cell_length_a 14.327(2)
_cell_length_b 17.039(3)
_cell_length_c 6.4900(11)
_cell_measurement_reflns_used 3921
_cell_measurement_temperature 150(2)
_cell_measurement_theta_max 21.9154
_cell_measurement_theta_min 1.8534
_cell_volume 1584.3(4)
_computing_cell_refinement
;
CrysAlisPro, Agilent Technologies,
Version 1.171.35.19 (release 27-10-2011 CrysAlis171 .NET)
(compiled Oct 27 2011,15:02:11)
;
_computing_data_collection MAR
_computing_data_reduction
;
CrysAlisPro, Agilent Technologies,
Version 1.171.35.19 (release 27-10-2011 CrysAlis171 .NET)
(compiled Oct 27 2011,15:02:11)
;
_computing_structure_refinement 'SHELXL-97 (Sheldrick, 1997)'
_computing_structure_solution 'SHELXS-97 (Sheldrick, 1990)'
_diffrn_ambient_temperature 150(2)
_diffrn_measured_fraction_theta_full 0.996
_diffrn_measured_fraction_theta_max 0.996
_diffrn_measurement_device_type 'MAR345 image plate'
_diffrn_measurement_method '90 images, \D\F 2.25\%'
_diffrn_radiation_monochromator 'Zr filter'
_diffrn_radiation_source 'Rigaku UltraX 18 rotating anode'
_diffrn_radiation_type MoK\a
_diffrn_radiation_wavelength 0.71073
_diffrn_reflns_av_R_equivalents 0.1340
_diffrn_reflns_av_sigmaI/netI 0.0753
_diffrn_reflns_limit_h_max 15
_diffrn_reflns_limit_h_min -15
_diffrn_reflns_limit_k_max 17
_diffrn_reflns_limit_k_min -17
_diffrn_reflns_limit_l_max 6
_diffrn_reflns_limit_l_min -6
_diffrn_reflns_number 8565
_diffrn_reflns_theta_full 21.96
_diffrn_reflns_theta_max 21.96
_diffrn_reflns_theta_min 2.78
_exptl_absorpt_coefficient_mu 0.188
_exptl_absorpt_correction_T_max 1.00000
_exptl_absorpt_correction_T_min 0.65737
_exptl_absorpt_correction_type multi-scan
_exptl_absorpt_process_details
;
CrysAlisPro, Agilent Technologies,
Version 1.171.35.19 (release 27-10-2011 CrysAlis171 .NET)
(compiled Oct 27 2011,15:02:11)
Empirical absorption correction using spherical harmonics,
implemented in SCALE3 ABSPACK scaling algorithm.
;
_exptl_crystal_colour colourless
_exptl_crystal_density_diffrn 1.297
_exptl_crystal_density_method 'not measured'
_exptl_crystal_description block
_exptl_crystal_F_000 656
_exptl_crystal_size_max 0.4
_exptl_crystal_size_mid 0.16
_exptl_crystal_size_min 0.13
_refine_diff_density_max 0.413
_refine_diff_density_min -0.342
_refine_diff_density_rms 0.074
_refine_ls_abs_structure_details 'Flack H D (1983), Acta Cryst. A39, 876-881'
_refine_ls_abs_structure_Flack 0.23(15)
_refine_ls_extinction_method none
_refine_ls_goodness_of_fit_ref 1.056
_refine_ls_hydrogen_treatment constr
_refine_ls_matrix_type full
_refine_ls_number_parameters 170
_refine_ls_number_reflns 1926
_refine_ls_number_restraints 1
_refine_ls_restrained_S_all 1.056
_refine_ls_R_factor_all 0.0858
_refine_ls_R_factor_gt 0.0797
_refine_ls_shift/su_max 0.001
_refine_ls_shift/su_mean 0.000
_refine_ls_structure_factor_coef Fsqd
_refine_ls_weighting_details 'calc w=1/[\s^2^(Fo^2^)+(0.0189P)^2^+8.6934P] where P=(Fo^2^+2Fc^2^)/3'
_refine_ls_weighting_scheme calc
_refine_ls_wR_factor_gt 0.1674
_refine_ls_wR_factor_ref 0.1706
_reflns_number_gt 1744
_reflns_number_total 1926
_reflns_threshold_expression >2sigma(I)
_cod_data_source_file c3ce41195h.txt
_cod_data_source_block safin229
_cod_original_cell_volume 1584.3(5)
_cod_database_code 7211066

loop_
_symmetry_equiv_pos_as_xyz
'x, y, z'
'-x, -y, z+1/2'
'x+1/2, -y+1/2, z'
'-x+1/2, y+1/2, z+1/2'

loop_
_atom_site_label
_atom_site_type_symbol
_atom_site_fract_x
_atom_site_fract_y
_atom_site_fract_z
_atom_site_U_iso_or_equiv
_atom_site_adp_type
_atom_site_occupancy
_atom_site_symmetry_multiplicity
_atom_site_calc_flag
_atom_site_refinement_flags
P1 P 0.80273(5) 0.47870(4) -0.04366(16) 0.0336(2) Uani 1 1 d .
O2 O 0.79011(16) 0.45101(11) -0.2584(3) 0.0395(7) Uani 1 1 d .
O3 O 0.89631(14) 0.48745(11) 0.0388(3) 0.0359(6) Uani 1 1 d .
O4 O 0.75156(15) 0.42073(11) 0.1205(3) 0.0356(6) Uani 1 1 d .
C5 C 0.65623(10) 0.41315(7) 0.1416(2) 0.0276(9) Uani 1 1 d G
C6 C 0.59459(12) 0.40926(12) -0.0234(3) 0.0419(10) Uani 1 1 d G
H6 H 0.6175 0.4125 -0.1606 0.050 Uiso 1 1 calc R
C7 C 0.49948(11) 0.40058(13) 0.0121(4) 0.0466(11) Uani 1 1 d G
H7 H 0.4574 0.3979 -0.1007 0.056 Uiso 1 1 calc R
C8 C 0.46600(10) 0.39579(13) 0.2127(4) 0.0488(11) Uani 1 1 d G
H8 H 0.4010 0.3899 0.2370 0.059 Uiso 1 1 calc R
C9 C 0.52763(13) 0.39968(15) 0.3778(3) 0.0543(12) Uani 1 1 d G
H9 H 0.5047 0.3964 0.5149 0.065 Uiso 1 1 calc R
C10 C 0.62275(12) 0.40836(12) 0.3423(2) 0.0446(11) Uani 1 1 d G
H10 H 0.6649 0.4110 0.4551 0.054 Uiso 1 1 calc R
O11 O 0.74474(14) 0.55990(10) -0.0290(3) 0.0354(6) Uani 1 1 d .
C12 C 0.75052(9) 0.61275(8) 0.1323(2) 0.0326(9) Uani 1 1 d G
C13 C 0.74645(12) 0.69190(8) 0.0812(3) 0.0365(10) Uani 1 1 d G
H13 H 0.7409 0.7073 -0.0589 0.044 Uiso 1 1 calc R
C14 C 0.75054(17) 0.74850(8) 0.2352(3) 0.0438(11) Uani 1 1 d G
H14 H 0.7478 0.8026 0.2003 0.053 Uiso 1 1 calc R
C15 C 0.75871(18) 0.72594(11) 0.4402(3) 0.0433(10) Uani 1 1 d G
H15 H 0.7615 0.7646 0.5455 0.052 Uiso 1 1 calc R
C16 C 0.76277(16) 0.64679(12) 0.4913(2) 0.0373(10) Uani 1 1 d G
H16 H 0.7683 0.6314 0.6314 0.045 Uiso 1 1 calc R
C17 C 0.75868(12) 0.59019(9) 0.3373(2) 0.0355(10) Uani 1 1 d G
H17 H 0.7615 0.5361 0.3722 0.043 Uiso 1 1 calc R
N21 N 0.93506(17) 0.43279(13) 0.4517(5) 0.0388(7) Uani 1 1 d .
H21A H 0.8863 0.4425 0.5379 0.058 Uiso 1 1 calc R
H21B H 0.9213 0.4511 0.3235 0.058 Uiso 1 1 calc R
H21C H 0.9871 0.4574 0.4998 0.058 Uiso 1 1 calc R
C22 C 0.9526(2) 0.34505(16) 0.4415(6) 0.0369(9) Uani 1 1 d .
H22 H 0.8931 0.3176 0.4052 0.044 Uiso 1 1 calc R
C23 C 0.9842(3) 0.31855(19) 0.6518(5) 0.0485(12) Uani 1 1 d .
H23A H 0.9397 0.3368 0.7559 0.073 Uiso 1 1 calc R
H23B H 1.0460 0.3405 0.6812 0.073 Uiso 1 1 calc R
H23C H 0.9876 0.2611 0.6551 0.073 Uiso 1 1 calc R
C24 C 1.0235(3) 0.3297(2) 0.2774(6) 0.0586(14) Uani 1 1 d .
H24A H 1.0366 0.2733 0.2704 0.088 Uiso 1 1 calc R
H24B H 1.0812 0.3581 0.3099 0.088 Uiso 1 1 calc R
H24C H 0.9994 0.3477 0.1442 0.088 Uiso 1 1 calc R

loop_
_atom_site_aniso_label
_atom_site_aniso_U_11
_atom_site_aniso_U_22
_atom_site_aniso_U_33
_atom_site_aniso_U_23
_atom_site_aniso_U_13
_atom_site_aniso_U_12
P1 0.0389(4) 0.0280(3) 0.0338(4) 0.0002(5) 0.0033(5) 0.0026(3)
O2 0.0604(14) 0.0285(11) 0.0297(12) -0.0094(11) -0.0040(12) -0.0049(11)
O3 0.0384(11) 0.0277(10) 0.0415(13) -0.0025(10) 0.0146(11) 0.0040(10)
O4 0.0433(11) 0.0248(10) 0.0387(13) 0.0034(11) -0.0172(12) 0.0009(10)
C5 0.0432(17) 0.0217(14) 0.0179(16) -0.0042(14) -0.0058(16) 0.0035(14)
C6 0.0424(17) 0.0579(19) 0.0253(18) -0.009(2) 0.0023(19) 0.0067(15)
C7 0.0481(19) 0.065(2) 0.027(2) -0.0077(17) -0.0146(16) 0.0041(18)
C8 0.051(2) 0.049(2) 0.046(2) 0.0061(19) 0.0135(19) -0.0076(19)
C9 0.065(2) 0.078(2) 0.0206(19) 0.0034(18) 0.0002(18) -0.028(2)
C10 0.056(2) 0.049(2) 0.0286(18) -0.0006(17) -0.0125(19) -0.0126(18)
O11 0.0512(11) 0.0255(9) 0.0294(12) -0.0018(12) -0.0019(13) 0.0029(9)
C12 0.0453(18) 0.0231(15) 0.0295(18) -0.0102(15) 0.0022(18) 0.0025(14)
C13 0.0471(18) 0.0381(17) 0.0243(18) -0.0051(17) 0.0015(16) 0.0040(17)
C14 0.066(2) 0.0264(16) 0.039(2) 0.0025(17) -0.014(2) 0.0026(17)
C15 0.0546(18) 0.0369(17) 0.0384(19) -0.0130(18) -0.006(2) -0.0016(15)
C16 0.0523(18) 0.0365(16) 0.0230(19) 0.0023(16) 0.0013(18) 0.0014(14)
C17 0.0437(18) 0.0242(16) 0.0387(19) -0.0094(15) -0.0036(18) -0.0024(15)
N21 0.0456(14) 0.0383(12) 0.0325(14) 0.0047(16) 0.0024(16) -0.0015(11)
C22 0.0448(16) 0.0328(15) 0.0330(18) 0.0135(18) -0.003(2) -0.0010(14)
C23 0.068(2) 0.0397(18) 0.038(2) 0.0059(18) -0.016(2) 0.0031(18)
C24 0.072(3) 0.055(2) 0.049(3) 0.007(2) 0.006(2) 0.002(2)

loop_
_atom_type_symbol
_atom_type_description
_atom_type_scat_dispersion_real
_atom_type_scat_dispersion_imag
_atom_type_scat_source
C C 0.0033 0.0016 'International Tables Vol C Tables 4.2.6.8 and 6.1.1.4'
H H 0.0000 0.0000 'International Tables Vol C Tables 4.2.6.8 and 6.1.1.4'
N N 0.0061 0.0033 'International Tables Vol C Tables 4.2.6.8 and 6.1.1.4'
O O 0.0106 0.0060 'International Tables Vol C Tables 4.2.6.8 and 6.1.1.4'
P P 0.1023 0.0942 'International Tables Vol C Tables 4.2.6.8 and 6.1.1.4'

loop_
_geom_angle_atom_site_label_1
_geom_angle_atom_site_label_2
_geom_angle_atom_site_label_3
_geom_angle
O3 P1 O2 119.49(13)
O3 P1 O11 111.42(12)
O2 P1 O11 105.36(13)
O3 P1 O4 103.71(12)
O2 P1 O4 111.55(12)
O11 P1 O4 104.45(11)
C5 O4 P1 124.65(15)
O4 C5 C6 123.84(12)
O4 C5 C10 116.15(12)
C6 C5 C10 120.0
C5 C6 C7 120.0
C5 C6 H6 120.0
C7 C6 H6 120.0
C8 C7 C6 120.0
C8 C7 H7 120.0
C6 C7 H7 120.0
C7 C8 C9 120.0
C7 C8 H8 120.0
C9 C8 H8 120.0
C10 C9 C8 120.0
C10 C9 H9 120.0
C8 C9 H9 120.0
C9 C10 C5 120.0
C9 C10 H10 120.0
C5 C10 H10 120.0
C12 O11 P1 124.81(16)
O11 C12 C13 116.67(11)
O11 C12 C17 123.33(11)
C13 C12 C17 120.0
C14 C13 C12 120.0
C14 C13 H13 120.0
C12 C13 H13 120.0
C13 C14 C15 120.0
C13 C14 H14 120.0
C15 C14 H14 120.0
C16 C15 C14 120.0
C16 C15 H15 120.0
C14 C15 H15 120.0
C15 C16 C17 120.0
C15 C16 H16 120.0
C17 C16 H16 120.0
C16 C17 C12 120.0
C16 C17 H17 120.0
C12 C17 H17 120.0
C22 N21 H21A 109.5
C22 N21 H21B 109.5
H21A N21 H21B 109.5
C22 N21 H21C 109.5
H21A N21 H21C 109.5
H21B N21 H21C 109.5
C24 C22 C23 112.8(3)
C24 C22 N21 108.4(3)
C23 C22 N21 107.8(3)
C24 C22 H22 109.3
C23 C22 H22 109.3
N21 C22 H22 109.3
C22 C23 H23A 109.5
C22 C23 H23B 109.5
H23A C23 H23B 109.5
C22 C23 H23C 109.5
H23A C23 H23C 109.5
H23B C23 H23C 109.5
C22 C24 H24A 109.5
C22 C24 H24B 109.5
H24A C24 H24B 109.5
C22 C24 H24C 109.5
H24A C24 H24C 109.5
H24B C24 H24C 109.5

loop_
_geom_bond_atom_site_label_1
_geom_bond_atom_site_label_2
_geom_bond_distance
P1 O3 1.451(2)
P1 O2 1.482(2)
P1 O11 1.617(2)
P1 O4 1.627(2)
O4 C5 1.379(3)
C5 C6 1.3900
C5 C10 1.3900
C6 C7 1.3900
C6 H6 0.9500
C7 C8 1.3900
C7 H7 0.9500
C8 C9 1.3900
C8 H8 0.9500
C9 C10 1.3900
C9 H9 0.9500
C10 H10 0.9500
O11 C12 1.383(2)
C12 C13 1.3900
C12 C17 1.3900
C13 C14 1.3900
C13 H13 0.9500
C14 C15 1.3900
C14 H14 0.9500
C15 C16 1.3900
C15 H15 0.9500
C16 C17 1.3900
C16 H16 0.9500
C17 H17 0.9500
N21 C22 1.517(4)
N21 H21A 0.9100
N21 H21B 0.9100
N21 H21C 0.9100
C22 C24 1.495(5)
C22 C23 1.508(5)
C22 H22 1.0000
C23 H23A 0.9800
C23 H23B 0.9800
C23 H23C 0.9800
C24 H24A 0.9800
C24 H24B 0.9800
C24 H24C 0.9800

loop_
_geom_torsion_atom_site_label_1
_geom_torsion_atom_site_label_2
_geom_torsion_atom_site_label_3
_geom_torsion_atom_site_label_4
_geom_torsion
O3 P1 O4 C5 160.45(17)
O2 P1 O4 C5 -69.7(2)
O11 P1 O4 C5 43.6(2)
P1 O4 C5 C6 42.2(2)
P1 O4 C5 C10 -138.58(15)
O4 C5 C6 C7 179.17(12)
C10 C5 C6 C7 0.0
C5 C6 C7 C8 0.0
C6 C7 C8 C9 0.0
C7 C8 C9 C10 0.0
C8 C9 C10 C5 0.0
O4 C5 C10 C9 -179.23(12)
C6 C5 C10 C9 0.0
O3 P1 O11 C12 -37.1(2)
O2 P1 O11 C12 -168.08(18)
O4 P1 O11 C12 74.27(19)
P1 O11 C12 C13 142.45(14)
P1 O11 C12 C17 -38.5(2)
O11 C12 C13 C14 179.13(13)
C17 C12 C13 C14 0.0
C12 C13 C14 C15 0.0
C13 C14 C15 C16 0.0
C14 C15 C16 C17 0.0
C15 C16 C17 C12 0.0
O11 C12 C17 C16 -179.07(14)
C13 C12 C17 C16 0.0
